data_7206545
loop_
_publ_author_name
'Carlucci, Lucia'
'Ciani, Gianfranco'
'Proserpio, Davide M.'
'Visconti, Marco'

_publ_section_title
;
 The novel metalloligand [Fe(bppd)3] (bppd =
 1,3-bis(4-pyridyl)-1,3-propanedionate) for the crystal engineering of
 heterometallic coordination networks with different silver salts.
 Anionic control of the structures
;
_journal_issue 19
_journal_name_full CrystEngComm
_journal_page_first 5891
_journal_paper_doi 10.1039/c1ce05520h
_journal_volume 13
_journal_year 2011
_chemical_formula_sum 'C55 H59 Ag F6 Fe N6 O10 P'
_chemical_formula_weight 1272.77
_space_group_IT_number 15
_symmetry_cell_setting monoclinic
_symmetry_space_group_name_Hall '-C 2yc'
_symmetry_space_group_name_H-M 'C 1 2/c 1'
_atom_sites_solution_hydrogens geom
_atom_sites_solution_primary direct
_atom_sites_solution_secondary difmap
_cell_angle_alpha 90.00
_cell_angle_beta 97.697(2)
_cell_angle_gamma 90.00
_cell_formula_units_Z 4
_cell_length_a 13.359(3)
_cell_length_b 23.669(5)
_cell_length_c 17.737(4)
_cell_measurement_reflns_used 14708
_cell_measurement_temperature 150(2)
_cell_measurement_theta_max 28
_cell_measurement_theta_min 2
_cell_volume 5558(2)
_computing_molecular_graphics TOPOS
_computing_structure_refinement 'SHELXL-97 (Sheldrick, 1997)'
_computing_structure_solution SIR97
_diffrn_ambient_temperature 150(2)
_diffrn_measured_fraction_theta_full 0.996
_diffrn_measured_fraction_theta_max 0.948
_diffrn_measurement_method omega-scan
_diffrn_radiation_monochromator graphite
_diffrn_radiation_source 'fine-focus sealed tube'
_diffrn_radiation_type MoK\a
_diffrn_radiation_wavelength 0.71073
_diffrn_reflns_av_R_equivalents 0.0564
_diffrn_reflns_av_sigmaI/netI 0.0425
_diffrn_reflns_limit_h_max 17
_diffrn_reflns_limit_h_min -17
_diffrn_reflns_limit_k_max 30
_diffrn_reflns_limit_k_min -31
_diffrn_reflns_limit_l_max 23
_diffrn_reflns_limit_l_min -23
_diffrn_reflns_number 42180
_diffrn_reflns_theta_full 25.00
_diffrn_reflns_theta_max 28.38
_diffrn_reflns_theta_min 1.72
_diffrn_standards_decay_% 7
_exptl_absorpt_coefficient_mu 0.726
_exptl_absorpt_correction_T_max 1
_exptl_absorpt_correction_T_min 0.864676
_exptl_absorpt_correction_type multi-scan
_exptl_absorpt_process_details
;(Sheldrick G.M.(1996),
SADABS University of Gottingen,Germany.)
;
_exptl_crystal_colour red
_exptl_crystal_density_diffrn 1.521
_exptl_crystal_density_method 'not measured'
_exptl_crystal_description Needle
_exptl_crystal_F_000 2612
_exptl_crystal_size_max 0.500
_exptl_crystal_size_mid 0.200
_exptl_crystal_size_min 0.060
_refine_diff_density_max 1.366
_refine_diff_density_min -1.208
_refine_diff_density_rms 0.129
_refine_ls_extinction_method none
_refine_ls_goodness_of_fit_all 1.138
_refine_ls_hydrogen_treatment constr
_refine_ls_matrix_type full
_refine_ls_number_parameters 364
_refine_ls_number_reflns 6609
_refine_ls_number_restraints 21
_refine_ls_restrained_S_all 1.137
_refine_ls_R_factor_all 0.0748
_refine_ls_R_factor_gt 0.0635
_refine_ls_shift/su_max 0.000
_refine_ls_shift/su_mean 0.000
_refine_ls_structure_factor_coef Fsqd
_refine_ls_weighting_details 'calc w=1/[\s^2^(Fo^2^)+(0.0000P)^2^+95.2935P] where P=(Fo^2^+2Fc^2^)/3'
_refine_ls_weighting_scheme calc
_refine_ls_wR_factor_all 0.1669
_refine_ls_wR_factor_ref 0.1625
_reflns_number_gt 5587
_reflns_number_total 6609
_reflns_threshold_expression >2sigma(I)
_cod_data_source_file c1ce05520h.txt
_cod_data_source_block 2c_[Fe(III)L3Ag](PF6)_4THF
_cod_depositor_comments
;
The following automatic conversions were performed:

'_symmetry_cell_setting' value 'Monoclinic' changed to 'monoclinic'
according to /home/saulius/struct/CIF-dictionaries/cif_core.dic
dictionary named 'cif_core.dic' version 2.4.1 from 2010-06-29.

Automatic conversion script
Id: cif_fix_values 1715 2011-07-08 13:25:40Z adriana 
;
_cod_original_sg_symbol_H-M C2/c
_cod_database_code 7206545

loop_
_symmetry_equiv_pos_as_xyz
'x, y, z'
'-x, y, -z+1/2'
'x+1/2, y+1/2, z'
'-x+1/2, y+1/2, -z+1/2'
'-x, -y, -z'
'x, -y, z-1/2'
'-x+1/2, -y+1/2, -z'
'x+1/2, -y+1/2, z-1/2'

loop_
_atom_site_label
_atom_site_type_symbol
_atom_site_fract_x
_atom_site_fract_y
_atom_site_fract_z
_atom_site_U_iso_or_equiv
_atom_site_adp_type
_atom_site_occupancy
_atom_site_symmetry_multiplicity
_atom_site_calc_flag
_atom_site_refinement_flags
Ag1 Ag 0.5000 0.15818(2) 0.7500 0.02382(15) Uani 1 2 d S
Fe1 Fe 1.0000 0.42977(4) 0.7500 0.0180(2) Uani 1 2 d S
P1 P 0.2500 0.2500 0.5000 0.0409(5) Uani 1 2 d S
O3 O 0.8944(3) 0.36966(15) 0.7399(2) 0.0239(7) Uani 1 1 d .
O2 O 0.8896(3) 0.48621(15) 0.72682(19) 0.0220(7) Uani 1 1 d .
C20 C 1.0000 0.2886(3) 0.7500 0.0311(17) Uani 1 2 d S
H20 H 1.0000 0.2493 0.7500 0.037 Uiso 1 2 calc SR
O1 O 0.4907(3) 0.07067(15) 0.36130(18) 0.0218(7) Uani 1 1 d .
C2 C 0.6434(4) 0.0244(2) 0.4074(3) 0.0259(11) Uani 1 1 d .
H2 H 0.6890 0.0168 0.4506 0.031 Uiso 1 1 calc R
N2 N 0.5032(3) 0.11461(19) 0.6355(2) 0.0258(9) Uani 1 1 d .
C1 C 0.5573(4) 0.0561(2) 0.4150(3) 0.0218(10) Uani 1 1 d .
C19 C 0.9071(4) 0.3161(2) 0.7454(3) 0.0256(11) Uani 1 1 d .
F3 F 0.3328(3) 0.22397(18) 0.4534(3) 0.0557(11) Uani 1 1 d .
C3 C 0.8362(4) 0.4965(2) 0.6628(3) 0.0192(9) Uani 1 1 d .
C4 C 0.7464(4) 0.5331(2) 0.6659(3) 0.0229(10) Uani 1 1 d .
N1 N 0.5772(3) 0.6021(2) 0.6744(3) 0.0329(11) Uani 1 1 d .
O5 O 0.3000(4) 0.4702(2) 0.5850(3) 0.0499(12) Uani 1 1 d D
C11 C 0.5671(4) 0.0724(2) 0.6288(3) 0.0271(11) Uani 1 1 d .
H11 H 0.5990 0.0557 0.6731 0.032 Uiso 1 1 calc R
N3 N 0.6369(3) 0.2188(2) 0.7467(3) 0.0306(10) Uani 1 1 d .
F1 F 0.2701(3) 0.31112(17) 0.4670(3) 0.0582(11) Uani 1 1 d .
C6 C 0.6172(4) 0.5960(3) 0.6096(3) 0.0340(13) Uani 1 1 d .
H6 H 0.5866 0.6150 0.5667 0.041 Uiso 1 1 calc R
C8 C 0.7061(4) 0.5398(2) 0.7333(3) 0.0269(11) Uani 1 1 d .
H8 H 0.7343 0.5211 0.7771 0.032 Uiso 1 1 calc R
F2 F 0.3360(3) 0.26153(19) 0.5709(3) 0.0569(11) Uani 1 1 d .
C17 C 0.7212(4) 0.3021(2) 0.7114(3) 0.0325(12) Uani 1 1 d .
H17 H 0.7167 0.3371 0.6872 0.039 Uiso 1 1 calc R
C9 C 0.5400(4) 0.0760(2) 0.4932(3) 0.0224(10) Uani 1 1 d .
C10 C 0.5890(4) 0.0519(2) 0.5596(3) 0.0261(11) Uani 1 1 d .
H10 H 0.6352 0.0227 0.5576 0.031 Uiso 1 1 calc R
C16 C 0.8126(4) 0.2820(2) 0.7453(3) 0.0261(11) Uani 1 1 d .
C5 C 0.7016(4) 0.5629(2) 0.6023(3) 0.0296(12) Uani 1 1 d .
H5 H 0.7275 0.5608 0.5562 0.036 Uiso 1 1 calc R
C12 C 0.4728(5) 0.1191(3) 0.4995(3) 0.0353(14) Uani 1 1 d .
H12 H 0.4376 0.1361 0.4566 0.042 Uiso 1 1 calc R
C7 C 0.6235(4) 0.5745(3) 0.7346(3) 0.0343(13) Uani 1 1 d .
H7 H 0.5984 0.5790 0.7807 0.041 Uiso 1 1 calc R
C18 C 0.6355(4) 0.2694(3) 0.7137(4) 0.0353(13) Uani 1 1 d .
H18 H 0.5738 0.2835 0.6909 0.042 Uiso 1 1 calc R
C14 C 0.7264(5) 0.2004(3) 0.7812(4) 0.0396(14) Uani 1 1 d .
H14 H 0.7287 0.1656 0.8058 0.048 Uiso 1 1 calc R
C13 C 0.4591(5) 0.1366(3) 0.5733(3) 0.0386(14) Uani 1 1 d .
H13 H 0.4147 0.1664 0.5775 0.046 Uiso 1 1 calc R
C15 C 0.8154(4) 0.2304(3) 0.7819(4) 0.0377(14) Uani 1 1 d .
H15 H 0.8760 0.2161 0.8065 0.045 Uiso 1 1 calc R
C36 C 0.2940(6) 0.4159(3) 0.6183(5) 0.060(2) Uani 1 1 d D
H36A H 0.2717 0.3881 0.5795 0.072 Uiso 1 1 calc R
H36B H 0.2465 0.4163 0.6551 0.072 Uiso 1 1 calc R
C37 C 0.4638(7) 0.4429(5) 0.6295(8) 0.106(4) Uani 1 1 d D
H37A H 0.5090 0.4244 0.5987 0.127 Uiso 1 1 calc R
H37B H 0.5040 0.4608 0.6725 0.127 Uiso 1 1 calc R
C38 C 0.3955(8) 0.4020(5) 0.6556(8) 0.115(5) Uani 1 1 d D
H38A H 0.3981 0.4042 0.7105 0.139 Uiso 1 1 calc R
H38B H 0.4141 0.3641 0.6422 0.139 Uiso 1 1 calc R
O4 O 0.6015(7) 0.3443(4) 0.5305(5) 0.106(3) Uani 1 1 d D
C39 C 0.4022(6) 0.4846(4) 0.5845(5) 0.064(2) Uani 1 1 d D
H41A H 0.4154 0.5220 0.6060 0.077 Uiso 1 1 calc R
H41B H 0.4181 0.4848 0.5327 0.077 Uiso 1 1 calc R
C43 C 0.5758(10) 0.2903(5) 0.5027(8) 0.104(4) Uani 1 1 d D
H43A H 0.5036 0.2842 0.5002 0.125 Uiso 1 1 calc R
H43B H 0.6106 0.2618 0.5357 0.125 Uiso 1 1 calc R
C40 C 0.6857(11) 0.3603(6) 0.4966(9) 0.125(5) Uani 1 1 d D
H40A H 0.7471 0.3527 0.5309 0.150 Uiso 1 1 calc R
H40B H 0.6829 0.4004 0.4855 0.150 Uiso 1 1 calc R
C42 C 0.6059(12) 0.2872(8) 0.4279(7) 0.145(7) Uani 1 1 d D
H42A H 0.5495 0.2960 0.3894 0.175 Uiso 1 1 calc R
H42B H 0.6303 0.2496 0.4183 0.175 Uiso 1 1 calc R
C41 C 0.6858(15) 0.3285(8) 0.4270(9) 0.158(7) Uani 1 1 d D
H41C H 0.7504 0.3100 0.4259 0.190 Uiso 1 1 calc R
H41D H 0.6723 0.3530 0.3829 0.190 Uiso 1 1 calc R

loop_
_atom_site_aniso_label
_atom_site_aniso_U_11
_atom_site_aniso_U_22
_atom_site_aniso_U_33
_atom_site_aniso_U_23
_atom_site_aniso_U_13
_atom_site_aniso_U_12
Ag1 0.0241(3) 0.0306(3) 0.0177(3) 0.000 0.00613(19) 0.000
Fe1 0.0208(5) 0.0174(5) 0.0154(4) 0.000 0.0006(4) 0.000
P1 0.0405(13) 0.0291(11) 0.0538(14) 0.0117(10) 0.0090(11) 0.0081(10)
O3 0.0231(17) 0.0224(18) 0.0249(18) -0.0024(14) -0.0011(14) -0.0035(14)
O2 0.0246(18) 0.0230(18) 0.0182(16) -0.0003(13) 0.0024(13) 0.0045(14)
C20 0.029(4) 0.009(3) 0.056(5) 0.000 0.008(4) 0.000
O1 0.0226(17) 0.0272(18) 0.0147(16) -0.0015(13) -0.0002(13) 0.0049(14)
C2 0.025(2) 0.034(3) 0.018(2) -0.004(2) -0.0002(19) 0.004(2)
N2 0.029(2) 0.028(2) 0.020(2) -0.0049(18) 0.0065(17) 0.0039(19)
C1 0.027(2) 0.020(2) 0.018(2) 0.0003(18) 0.0028(18) 0.0013(19)
C19 0.028(3) 0.024(3) 0.025(3) -0.001(2) 0.002(2) -0.003(2)
F3 0.051(2) 0.057(3) 0.059(3) 0.009(2) 0.011(2) 0.022(2)
C3 0.018(2) 0.020(2) 0.020(2) 0.0005(18) 0.0025(17) -0.0037(18)
C4 0.022(2) 0.024(3) 0.023(2) 0.0001(19) 0.0023(19) -0.0027(19)
N1 0.025(2) 0.037(3) 0.038(3) 0.002(2) 0.0069(19) 0.005(2)
O5 0.047(3) 0.055(3) 0.047(3) 0.002(2) 0.004(2) 0.008(2)
C11 0.032(3) 0.031(3) 0.018(2) 0.002(2) 0.002(2) 0.006(2)
N3 0.025(2) 0.034(3) 0.033(2) 0.004(2) 0.0048(19) -0.0040(19)
F1 0.065(3) 0.037(2) 0.070(3) 0.018(2) 0.002(2) 0.003(2)
C6 0.031(3) 0.038(3) 0.032(3) 0.004(2) 0.004(2) 0.008(2)
C8 0.031(3) 0.030(3) 0.021(2) -0.005(2) 0.006(2) -0.001(2)
F2 0.050(2) 0.052(3) 0.067(3) 0.007(2) 0.000(2) 0.003(2)
C17 0.032(3) 0.025(3) 0.040(3) 0.007(2) 0.006(2) 0.000(2)
C9 0.022(2) 0.028(3) 0.017(2) -0.0015(19) 0.0022(18) 0.001(2)
C10 0.030(3) 0.026(3) 0.022(2) 0.002(2) 0.003(2) 0.005(2)
C16 0.026(3) 0.024(3) 0.029(3) 0.000(2) 0.008(2) -0.003(2)
C5 0.032(3) 0.033(3) 0.025(3) 0.001(2) 0.006(2) 0.007(2)
C12 0.042(3) 0.042(3) 0.020(3) -0.001(2) -0.002(2) 0.018(3)
C7 0.027(3) 0.047(4) 0.030(3) -0.004(3) 0.008(2) 0.001(3)
C18 0.023(3) 0.033(3) 0.048(4) 0.006(3) -0.001(2) -0.004(2)
C14 0.035(3) 0.032(3) 0.051(4) 0.015(3) 0.002(3) -0.006(3)
C13 0.044(3) 0.037(3) 0.037(3) -0.010(3) 0.011(3) 0.019(3)
C15 0.026(3) 0.036(3) 0.049(4) 0.015(3) -0.004(3) -0.002(2)
C36 0.069(5) 0.058(5) 0.053(5) -0.005(4) 0.011(4) -0.011(4)
C37 0.049(6) 0.137(12) 0.126(10) 0.025(9) -0.004(6) 0.012(7)
C38 0.112(10) 0.081(8) 0.137(11) 0.040(8) -0.044(9) 0.009(7)
O4 0.109(6) 0.108(6) 0.104(6) -0.039(5) 0.020(5) -0.003(5)
C39 0.065(5) 0.077(6) 0.052(5) -0.023(4) 0.012(4) -0.023(5)
C43 0.093(9) 0.080(8) 0.138(12) -0.013(8) 0.016(8) 0.001(7)
C40 0.122(12) 0.105(11) 0.153(14) 0.010(10) 0.031(11) -0.037(9)
C42 0.128(13) 0.204(19) 0.094(10) -0.082(12) -0.020(9) 0.028(12)
C41 0.19(2) 0.18(2) 0.113(13) 0.028(13) 0.054(13) 0.027(16)

loop_
_atom_type_symbol
_atom_type_description
_atom_type_scat_dispersion_real
_atom_type_scat_dispersion_imag
_atom_type_scat_source
C C 0.0033 0.0016 'International Tables Vol C Tables 4.2.6.8 and 6.1.1.4'
H H 0.0000 0.0000 'International Tables Vol C Tables 4.2.6.8 and 6.1.1.4'
N N 0.0061 0.0033 'International Tables Vol C Tables 4.2.6.8 and 6.1.1.4'
O O 0.0106 0.0060 'International Tables Vol C Tables 4.2.6.8 and 6.1.1.4'
F F 0.0171 0.0103 'International Tables Vol C Tables 4.2.6.8 and 6.1.1.4'
P P 0.1023 0.0942 'International Tables Vol C Tables 4.2.6.8 and 6.1.1.4'
Fe Fe 0.3463 0.8444 'International Tables Vol C Tables 4.2.6.8 and 6.1.1.4'
Ag Ag -0.8971 1.1015 'International Tables Vol C Tables 4.2.6.8 and 6.1.1.4'

loop_
_geom_angle_atom_site_label_1
_geom_angle_atom_site_label_2
_geom_angle_atom_site_label_3
_geom_angle
_geom_angle_site_symmetry_1
_geom_angle_site_symmetry_3
N2 Ag1 N2 126.3(2) . 2_656
N2 Ag1 N3 98.50(17) . .
N2 Ag1 N3 114.10(16) 2_656 .
N2 Ag1 N3 114.10(16) . 2_656
N2 Ag1 N3 98.50(17) 2_656 2_656
N3 Ag1 N3 104.0(2) . 2_656
O2 Fe1 O2 95.7(2) 2_756 .
O2 Fe1 O1 93.75(14) 2_756 7_656
O2 Fe1 O1 86.66(14) . 7_656
O2 Fe1 O1 86.66(14) 2_756 8_556
O2 Fe1 O1 93.75(14) . 8_556
O1 Fe1 O1 179.4(2) 7_656 8_556
O2 Fe1 O3 87.97(14) 2_756 2_756
O2 Fe1 O3 172.88(14) . 2_756
O1 Fe1 O3 87.03(14) 7_656 2_756
O1 Fe1 O3 92.54(15) 8_556 2_756
O2 Fe1 O3 172.87(14) 2_756 .
O2 Fe1 O3 87.97(15) . .
O1 Fe1 O3 92.54(15) 7_656 .
O1 Fe1 O3 87.03(14) 8_556 .
O3 Fe1 O3 89.0(2) 2_756 .
F3 P1 F3 180.0(2) . 7_556
F3 P1 F1 89.9(2) . .
F3 P1 F1 90.1(2) 7_556 .
F3 P1 F1 90.1(2) . 7_556
F3 P1 F1 89.9(2) 7_556 7_556
F1 P1 F1 179.998(1) . 7_556
F3 P1 F2 89.9(2) . .
F3 P1 F2 90.1(2) 7_556 .
F1 P1 F2 89.7(2) . .
F1 P1 F2 90.3(2) 7_556 .
F3 P1 F2 90.1(2) . 7_556
F3 P1 F2 89.9(2) 7_556 7_556
F1 P1 F2 90.3(2) . 7_556
F1 P1 F2 89.7(2) 7_556 7_556
F2 P1 F2 179.999(2) . 7_556
C19 O3 Fe1 127.9(3) . .
C3 O2 Fe1 128.4(3) . .
C19 C20 C19 124.3(7) . 2_756
C19 C20 H20 117.8 . .
C19 C20 H20 117.8 2_756 .
C1 O1 Fe1 127.9(3) . 7_656
C1 C2 C3 122.5(5) . 7_656
C1 C2 H2 118.8 . .
C3 C2 H2 118.8 7_656 .
C13 N2 C11 117.0(5) . .
C13 N2 Ag1 121.2(4) . .
C11 N2 Ag1 120.5(3) . .
O1 C1 C2 125.6(5) . .
O1 C1 C9 115.4(4) . .
C2 C1 C9 119.0(4) . .
O3 C19 C20 125.1(5) . .
O3 C19 C16 115.5(5) . .
C20 C19 C16 119.4(5) . .
O2 C3 C2 124.7(5) . 7_656
O2 C3 C4 115.8(4) . .
C2 C3 C4 119.5(4) 7_656 .
C8 C4 C5 117.7(5) . .
C8 C4 C3 120.6(5) . .
C5 C4 C3 121.7(5) . .
C7 N1 C6 116.1(5) . .
C39 O5 C36 109.2(6) . .
N2 C11 C10 123.7(5) . .
N2 C11 H11 118.1 . .
C10 C11 H11 118.1 . .
C18 N3 C14 116.9(5) . .
C18 N3 Ag1 126.9(4) . .
C14 N3 Ag1 116.2(4) . .
N1 C6 C5 124.2(5) . .
N1 C6 H6 117.9 . .
C5 C6 H6 117.9 . .
C7 C8 C4 119.3(5) . .
C7 C8 H8 120.4 . .
C4 C8 H8 120.4 . .
C16 C17 C18 118.8(5) . .
C16 C17 H17 120.6 . .
C18 C17 H17 120.6 . .
C12 C9 C10 118.4(5) . .
C12 C9 C1 119.2(4) . .
C10 C9 C1 122.5(5) . .
C11 C10 C9 118.3(5) . .
C11 C10 H10 120.8 . .
C9 C10 H10 120.8 . .
C17 C16 C15 118.7(5) . .
C17 C16 C19 120.8(5) . .
C15 C16 C19 120.4(5) . .
C6 C5 C4 118.2(5) . .
C6 C5 H5 120.9 . .
C4 C5 H5 120.9 . .
C9 C12 C13 117.5(5) . .
C9 C12 H12 121.3 . .
C13 C12 H12 121.3 . .
N1 C7 C8 124.4(5) . .
N1 C7 H7 117.8 . .
C8 C7 H7 117.8 . .
N3 C18 C17 123.5(5) . .
N3 C18 H18 118.2 . .
C17 C18 H18 118.2 . .
N3 C14 C15 123.3(6) . .
N3 C14 H14 118.3 . .
C15 C14 H14 118.3 . .
N2 C13 C12 125.1(5) . .
N2 C13 H13 117.5 . .
C12 C13 H13 117.5 . .
C16 C15 C14 118.7(5) . .
C16 C15 H15 120.6 . .
C14 C15 H15 120.6 . .
O5 C36 C38 106.9(7) . .
O5 C36 H36A 110.4 . .
C38 C36 H36A 110.4 . .
O5 C36 H36B 110.4 . .
C38 C36 H36B 110.4 . .
H36A C36 H36B 108.6 . .
C38 C37 C39 107.2(8) . .
C38 C37 H37A 110.3 . .
C39 C37 H37A 110.3 . .
C38 C37 H37B 110.3 . .
C39 C37 H37B 110.3 . .
H37A C37 H37B 108.5 . .
C37 C38 C36 106.9(8) . .
C37 C38 H38A 110.3 . .
C36 C38 H38A 110.3 . .
C37 C38 H38B 110.3 . .
C36 C38 H38B 110.3 . .
H38A C38 H38B 108.6 . .
C43 O4 C40 105.8(10) . .
O5 C39 C37 108.1(7) . .
O5 C39 H41A 110.1 . .
C37 C39 H41A 110.1 . .
O5 C39 H41B 110.1 . .
C37 C39 H41B 110.1 . .
H41A C39 H41B 108.4 . .
O4 C43 C42 106.6(11) . .
O4 C43 H43A 110.4 . .
C42 C43 H43A 110.4 . .
O4 C43 H43B 110.4 . .
C42 C43 H43B 110.4 . .
H43A C43 H43B 108.6 . .
O4 C40 C41 108.6(11) . .
O4 C40 H40A 110.0 . .
C41 C40 H40A 110.0 . .
O4 C40 H40B 110.0 . .
C41 C40 H40B 110.0 . .
H40A C40 H40B 108.4 . .
C43 C42 C41 105.9(11) . .
C43 C42 H42A 110.6 . .
C41 C42 H42A 110.6 . .
C43 C42 H42B 110.6 . .
C41 C42 H42B 110.6 . .
H42A C42 H42B 108.7 . .
C40 C41 C42 104.9(12) . .
C40 C41 H41C 110.8 . .
C42 C41 H41C 110.8 . .
C40 C41 H41D 110.8 . .
C42 C41 H41D 110.8 . .
H41C C41 H41D 108.9 . .

loop_
_geom_bond_atom_site_label_1
_geom_bond_atom_site_label_2
_geom_bond_distance
_geom_bond_site_symmetry_2
Ag1 N2 2.284(4) .
Ag1 N2 2.284(4) 2_656
Ag1 N3 2.332(5) .
Ag1 N3 2.332(5) 2_656
Fe1 O2 1.991(3) 2_756
Fe1 O2 1.991(3) .
Fe1 O1 1.995(3) 7_656
Fe1 O1 1.995(3) 8_556
Fe1 O3 1.995(4) 2_756
Fe1 O3 1.995(4) .
P1 F3 1.590(4) .
P1 F3 1.590(4) 7_556
P1 F1 1.597(4) .
P1 F1 1.597(4) 7_556
P1 F2 1.609(4) .
P1 F2 1.609(4) 7_556
O3 C19 1.280(6) .
O2 C3 1.280(6) .
C20 C19 1.395(6) .
C20 C19 1.395(6) 2_756
C20 H20 0.9300 .
O1 C1 1.261(6) .
O1 Fe1 1.995(3) 7_656
C2 C1 1.396(7) .
C2 C3 1.401(7) 7_656
C2 H2 0.9300 .
N2 C13 1.288(8) .
N2 C11 1.330(7) .
C1 C9 1.512(7) .
C19 C16 1.499(7) .
C3 C2 1.401(7) 7_656
C3 C4 1.485(7) .
C4 C8 1.384(7) .
C4 C5 1.397(7) .
N1 C7 1.331(8) .
N1 C6 1.338(7) .
O5 C39 1.408(8) .
O5 C36 1.423(8) .
C11 C10 1.387(7) .
C11 H11 0.9300 .
N3 C18 1.331(7) .
N3 C14 1.341(8) .
C6 C5 1.393(8) .
C6 H6 0.9300 .
C8 C7 1.379(8) .
C8 H8 0.9300 .
C17 C16 1.373(8) .
C17 C18 1.387(8) .
C17 H17 0.9300 .
C9 C12 1.373(7) .
C9 C10 1.391(7) .
C10 H10 0.9300 .
C16 C15 1.381(8) .
C5 H5 0.9300 .
C12 C13 1.409(8) .
C12 H12 0.9300 .
C7 H7 0.9300 .
C18 H18 0.9300 .
C14 C15 1.384(8) .
C14 H14 0.9300 .
C13 H13 0.9300 .
C15 H15 0.9300 .
C36 C38 1.464(10) .
C36 H36A 0.9700 .
C36 H36B 0.9700 .
C37 C38 1.447(11) .
C37 C39 1.454(10) .
C37 H37A 0.9700 .
C37 H37B 0.9700 .
C38 H38A 0.9700 .
C38 H38B 0.9700 .
O4 C43 1.396(10) .
O4 C40 1.397(11) .
C39 H41A 0.9700 .
C39 H41B 0.9700 .
C43 C42 1.439(12) .
C43 H43A 0.9700 .
C43 H43B 0.9700 .
C40 C41 1.446(13) .
C40 H40A 0.9700 .
C40 H40B 0.9700 .
C42 C41 1.449(13) .
C42 H42A 0.9700 .
C42 H42B 0.9700 .
C41 H41C 0.9700 .
C41 H41D 0.9700 .
